data_7202929
loop_
_publ_author_name
'Fabelo, Oscar'
'Pas\'an, Jorge'
'Lloret, Francesc'
'Julve, Miguel'
'Ruiz-P\'erez, Catalina'

_publ_section_title
;
 Structural versatility in cobalt(ii) complexes with
 1,2,4,5-benzenetetracarboxylic acid (H4bta) and
 4,4&#x2032;-bipyridine-N,N&#x2032;-dioxide (dpo)
;
_journal_issue 9
_journal_name_full CrystEngComm
_journal_page_first 815
_journal_paper_doi 10.1039/b706035c
_journal_volume 9
_journal_year 2007
_chemical_formula_sum 'C30 H24 Co N4 O14'
_chemical_formula_weight 723.46
_chemical_name_systematic
;
?
;
_space_group_IT_number 2
_symmetry_cell_setting triclinic
_symmetry_space_group_name_Hall '-P 1'
_symmetry_space_group_name_H-M 'P -1'
_atom_sites_solution_hydrogens geom
_atom_sites_solution_primary direct
_atom_sites_solution_secondary difmap
_audit_creation_method SHELXL-97
_cell_angle_alpha 112.019(6)
_cell_angle_beta 92.828(7)
_cell_angle_gamma 100.950(9)
_cell_formula_units_Z 1
_cell_length_a 7.6523(8)
_cell_length_b 9.5220(10)
_cell_length_c 10.7629(8)
_cell_measurement_temperature 293(2)
_cell_volume 707.51(13)
_computing_cell_refinement 'Dirax/lsq (Duisenberg & Schreurs, 1989-2000)'
_computing_data_collection 'Collect (Nonius BV, 1997-2000)'
_computing_data_reduction 'EvalCCD (Duisenberg & Schreurs 1990-2000)'
_computing_molecular_graphics CRYSTALMAKER
_computing_publication_material 'PARST97 (Nardelli, 1997)'
_computing_structure_refinement 'SHELXL-97 (Sheldrick, 1997)'
_computing_structure_solution 'SHELXS-97 (Sheldrick, 1997)'
_diffrn_ambient_temperature 293(2)
_diffrn_detector 'CCD plate'
_diffrn_detector_area_resol_mean 9
_diffrn_measured_fraction_theta_full 0.969
_diffrn_measured_fraction_theta_max 0.969
_diffrn_measurement_device '95mm CCD camera on \k-goniostat'
_diffrn_measurement_device_type KappaCCD
_diffrn_measurement_method 'CCD rotation images, thick slices'
_diffrn_radiation_monochromator 'horizonally mounted graphite crystal'
_diffrn_radiation_probe x-ray
_diffrn_radiation_source 'fine-focus sealed tube'
_diffrn_radiation_type MoK\a
_diffrn_radiation_wavelength 0.71073
_diffrn_reflns_av_R_equivalents 0.0175
_diffrn_reflns_av_sigmaI/netI 0.0253
_diffrn_reflns_limit_h_max 8
_diffrn_reflns_limit_h_min -8
_diffrn_reflns_limit_k_max 10
_diffrn_reflns_limit_k_min -9
_diffrn_reflns_limit_l_max 11
_diffrn_reflns_limit_l_min -11
_diffrn_reflns_number 3874
_diffrn_reflns_theta_full 27.50
_diffrn_reflns_theta_max 27.50
_diffrn_reflns_theta_min 5.06
_diffrn_source 'Enraf Nonius FR590'
_exptl_absorpt_coefficient_mu 0.693
_exptl_absorpt_correction_T_max 0.758
_exptl_absorpt_correction_T_min 0.666
_exptl_absorpt_correction_type empirical
_exptl_absorpt_process_details sadabs
_exptl_crystal_colour red
_exptl_crystal_density_diffrn 1.698
_exptl_crystal_density_method 'not measured'
_exptl_crystal_description prism
_exptl_crystal_F_000 371
_exptl_crystal_size_max 0.6
_exptl_crystal_size_mid 0.6
_exptl_crystal_size_min 0.4
_refine_diff_density_max 0.263
_refine_diff_density_min -0.253
_refine_diff_density_rms 0.049
_refine_ls_extinction_method none
_refine_ls_goodness_of_fit_ref 1.133
_refine_ls_hydrogen_treatment mixed
_refine_ls_matrix_type full
_refine_ls_number_parameters 271
_refine_ls_number_reflns 2970
_refine_ls_number_restraints 0
_refine_ls_restrained_S_all 1.133
_refine_ls_R_factor_all 0.0319
_refine_ls_R_factor_gt 0.0257
_refine_ls_shift/su_max 0.000
_refine_ls_shift/su_mean 0.000
_refine_ls_structure_factor_coef Fsqd
_refine_ls_weighting_details 'calc w=1/[\s^2^(Fo^2^)+(0.0245P)^2^+0.4407P] where P=(Fo^2^+2Fc^2^)/3'
_refine_ls_weighting_scheme calc
_refine_ls_wR_factor_gt 0.0607
_refine_ls_wR_factor_ref 0.0635
_reflns_number_gt 1775
_reflns_number_total 2970
_reflns_threshold_expression >2sigma(I)
_cod_data_source_file B706035C.txt
_cod_data_source_block COMPOUND3
_cod_original_cell_volume 707.51(12)
_cod_database_code 7202929

loop_
_symmetry_equiv_pos_as_xyz
'x, y, z'
'-x, -y, -z'

loop_
_atom_site_label
_atom_site_type_symbol
_atom_site_fract_x
_atom_site_fract_y
_atom_site_fract_z
_atom_site_U_iso_or_equiv
_atom_site_adp_type
_atom_site_occupancy
_atom_site_symmetry_multiplicity
_atom_site_calc_flag
_atom_site_refinement_flags
_atom_site_disorder_assembly
_atom_site_disorder_group
Co1 Co 0.0000 0.5000 0.5000 0.01508(15) Uani 1 2 d S . .
C1 C -0.0760(3) 0.9789(2) 0.87213(19) 0.0152(5) Uani 1 1 d . . .
C2 C -0.0430(3) 0.8513(2) 0.89554(19) 0.0149(5) Uani 1 1 d . . .
C3 C 0.0315(3) 0.8743(3) 1.0240(2) 0.0167(5) Uani 1 1 d . . .
C4 C -0.1691(3) 0.9575(3) 0.7385(2) 0.0193(5) Uani 1 1 d . . .
C5 C -0.0729(3) 0.6917(2) 0.78263(19) 0.0155(5) Uani 1 1 d . . .
C10 C 0.3733(3) 0.5956(3) 0.7336(2) 0.0237(5) Uani 1 1 d . . .
C11 C 0.1786(3) 0.4491(3) 0.8232(2) 0.0223(5) Uani 1 1 d . . .
C12 C 0.4610(3) 0.6879(3) 0.8602(2) 0.0222(5) Uani 1 1 d . . .
C13 C 0.2647(3) 0.5389(3) 0.9511(2) 0.0216(5) Uani 1 1 d . . .
C14 C 0.4077(3) 0.6641(2) 0.9741(2) 0.0180(5) Uani 1 1 d . . .
C15 C 0.4985(3) 0.7693(2) 1.1112(2) 0.0175(5) Uani 1 1 d . . .
C16 C 0.6017(3) 0.9160(3) 1.1357(2) 0.0248(5) Uani 1 1 d . . .
C17 C 0.4869(3) 0.7284(3) 1.2220(2) 0.0218(5) Uani 1 1 d . . .
C18 C 0.6836(3) 1.0146(3) 1.2623(2) 0.0238(5) Uani 1 1 d . . .
C19 C 0.5713(3) 0.8284(3) 1.3479(2) 0.0235(5) Uani 1 1 d . . .
N1 N 0.2306(2) 0.4796(2) 0.71676(17) 0.0200(4) Uani 1 1 d . . .
N2 N 0.6661(2) 0.9705(2) 1.36657(17) 0.0200(4) Uani 1 1 d . . .
O1 O -0.0894(3) 1.0596(2) 0.69271(18) 0.0376(5) Uani 1 1 d . . .
O2 O -0.3042(2) 0.8596(2) 0.68352(16) 0.0329(4) Uani 1 1 d . . .
O3 O 0.00634(19) 0.68811(16) 0.68194(13) 0.0198(4) Uani 1 1 d . . .
O4 O -0.1658(2) 0.57941(17) 0.79856(14) 0.0271(4) Uani 1 1 d . . .
O5 O 0.1428(2) 0.39271(17) 0.59438(14) 0.0276(4) Uani 1 1 d . . .
O6 O 0.7409(2) 1.07183(18) 1.48892(15) 0.0326(4) Uani 1 1 d . . .
O1W O -0.2368(2) 0.3751(2) 0.53651(17) 0.0228(4) Uani 1 1 d . . .
H3 H 0.055(3) 0.787(3) 1.041(2) 0.013(5) Uiso 1 1 d . . .
H17 H 0.427(3) 0.633(3) 1.213(2) 0.020(6) Uiso 1 1 d . . .
H16 H 0.618(3) 0.954(3) 1.069(2) 0.026(6) Uiso 1 1 d . . .
H10 H 0.403(3) 0.611(3) 0.654(3) 0.030(6) Uiso 1 1 d . . .
H12 H 0.558(3) 0.765(3) 0.866(2) 0.024(6) Uiso 1 1 d . . .
H19 H 0.569(3) 0.805(3) 1.423(2) 0.026(6) Uiso 1 1 d . . .
H18 H 0.757(3) 1.109(3) 1.282(2) 0.021(6) Uiso 1 1 d . . .
H13 H 0.225(3) 0.515(3) 1.021(2) 0.027(6) Uiso 1 1 d . . .
H11 H 0.077(3) 0.367(3) 0.802(2) 0.031(7) Uiso 1 1 d . . .
H2W1 H -0.232(4) 0.280(4) 0.521(3) 0.046(9) Uiso 1 1 d . . .
H1W1 H -0.229(4) 0.423(4) 0.617(3) 0.047(9) Uiso 1 1 d . . .
H1 H -0.149(5) 1.047(4) 0.622(4) 0.068(11) Uiso 1 1 d . . .

loop_
_atom_site_aniso_label
_atom_site_aniso_U_11
_atom_site_aniso_U_22
_atom_site_aniso_U_33
_atom_site_aniso_U_23
_atom_site_aniso_U_13
_atom_site_aniso_U_12
Co1 0.0204(3) 0.0117(2) 0.0079(2) -0.00001(17) 0.00070(17) -0.00014(17)
C1 0.0180(11) 0.0156(12) 0.0101(10) 0.0031(9) 0.0028(9) 0.0035(9)
C2 0.0173(11) 0.0142(12) 0.0110(11) 0.0025(9) 0.0042(9) 0.0027(9)
C3 0.0231(12) 0.0132(12) 0.0144(11) 0.0051(10) 0.0034(9) 0.0062(10)
C4 0.0262(13) 0.0164(12) 0.0134(11) 0.0028(10) 0.0012(10) 0.0075(11)
C5 0.0193(12) 0.0142(12) 0.0105(11) 0.0023(9) -0.0011(9) 0.0042(10)
C10 0.0279(14) 0.0259(14) 0.0165(12) 0.0091(11) 0.0004(10) 0.0033(11)
C11 0.0232(13) 0.0179(13) 0.0222(13) 0.0069(10) -0.0012(10) -0.0009(11)
C12 0.0192(13) 0.0230(13) 0.0216(12) 0.0085(11) -0.0005(10) -0.0007(11)
C13 0.0244(13) 0.0206(13) 0.0193(12) 0.0087(10) 0.0030(10) 0.0022(10)
C14 0.0178(12) 0.0180(12) 0.0170(11) 0.0053(9) -0.0001(9) 0.0051(10)
C15 0.0153(11) 0.0182(12) 0.0178(11) 0.0058(10) 0.0014(9) 0.0039(9)
C16 0.0297(14) 0.0255(14) 0.0181(12) 0.0113(11) 0.0008(10) -0.0012(11)
C17 0.0267(13) 0.0160(13) 0.0200(12) 0.0064(10) 0.0027(10) 0.0003(11)
C18 0.0280(14) 0.0199(14) 0.0200(13) 0.0083(11) -0.0007(10) -0.0025(11)
C19 0.0335(14) 0.0201(13) 0.0169(12) 0.0082(10) 0.0030(10) 0.0044(11)
N1 0.0248(11) 0.0164(10) 0.0145(10) 0.0025(8) -0.0055(8) 0.0039(8)
N2 0.0245(10) 0.0164(10) 0.0141(10) 0.0023(8) -0.0033(8) 0.0023(8)
O1 0.0496(12) 0.0353(11) 0.0225(10) 0.0188(9) -0.0168(9) -0.0128(9)
O2 0.0315(10) 0.0349(10) 0.0246(9) 0.0116(8) -0.0095(8) -0.0072(9)
O3 0.0266(9) 0.0149(8) 0.0107(7) -0.0007(6) 0.0044(7) -0.0005(7)
O4 0.0415(10) 0.0141(8) 0.0186(8) 0.0021(7) 0.0093(7) -0.0026(7)
O5 0.0395(10) 0.0187(9) 0.0156(8) -0.0001(7) -0.0109(7) 0.0039(7)
O6 0.0538(12) 0.0193(9) 0.0151(8) 0.0019(7) -0.0127(8) 0.0002(8)
O1W 0.0313(10) 0.0154(9) 0.0159(9) 0.0024(7) 0.0031(7) -0.0005(7)

loop_
_atom_type_symbol
_atom_type_description
_atom_type_scat_dispersion_real
_atom_type_scat_dispersion_imag
_atom_type_scat_source
C C 0.0033 0.0016 'International Tables Vol C Tables 4.2.6.8 and 6.1.1.4'
H H 0.0000 0.0000 'International Tables Vol C Tables 4.2.6.8 and 6.1.1.4'
N N 0.0061 0.0033 'International Tables Vol C Tables 4.2.6.8 and 6.1.1.4'
O O 0.0106 0.0060 'International Tables Vol C Tables 4.2.6.8 and 6.1.1.4'
Co Co 0.3494 0.9721 'International Tables Vol C Tables 4.2.6.8 and 6.1.1.4'

loop_
_geom_angle_atom_site_label_1
_geom_angle_atom_site_label_2
_geom_angle_atom_site_label_3
_geom_angle
_geom_angle_site_symmetry_1
_geom_angle_site_symmetry_3
_geom_angle_publ_flag
O5 Co1 O5 180.0 . 2_566 ?
O5 Co1 O3 92.50(6) . . ?
O5 Co1 O3 87.50(6) 2_566 . ?
O5 Co1 O3 87.50(6) . 2_566 ?
O5 Co1 O3 92.50(6) 2_566 2_566 ?
O3 Co1 O3 180.0 . 2_566 ?
O5 Co1 O1W 87.36(7) . . ?
O5 Co1 O1W 92.64(7) 2_566 . ?
O3 Co1 O1W 90.50(7) . . ?
O3 Co1 O1W 89.50(7) 2_566 . ?
O5 Co1 O1W 92.64(7) . 2_566 ?
O5 Co1 O1W 87.36(7) 2_566 2_566 ?
O3 Co1 O1W 89.50(7) . 2_566 ?
O3 Co1 O1W 90.50(7) 2_566 2_566 ?
O1W Co1 O1W 180.0 . 2_566 ?
C3 C1 C2 119.71(19) 2_577 . ?
C3 C1 C4 119.72(19) 2_577 . ?
C2 C1 C4 120.47(18) . . ?
C3 C2 C1 118.77(19) . . ?
C3 C2 C5 119.34(18) . . ?
C1 C2 C5 121.73(17) . . ?
C1 C3 C2 121.5(2) 2_577 . ?
C1 C3 H3 119.0(12) 2_577 . ?
C2 C3 H3 119.5(13) . . ?
O2 C4 O1 125.2(2) . . ?
O2 C4 C1 122.5(2) . . ?
O1 C4 C1 112.2(2) . . ?
O4 C5 O3 126.81(19) . . ?
O4 C5 C2 118.53(17) . . ?
O3 C5 C2 114.62(18) . . ?
N1 C10 C12 120.1(2) . . ?
N1 C10 H10 116.2(15) . . ?
C12 C10 H10 123.6(15) . . ?
N1 C11 C13 120.7(2) . . ?
N1 C11 H11 114.6(15) . . ?
C13 C11 H11 124.6(15) . . ?
C10 C12 C14 121.4(2) . . ?
C10 C12 H12 116.3(14) . . ?
C14 C12 H12 122.3(14) . . ?
C11 C13 C14 120.9(2) . . ?
C11 C13 H13 118.0(15) . . ?
C14 C13 H13 121.2(15) . . ?
C13 C14 C12 116.4(2) . . ?
C13 C14 C15 122.71(19) . . ?
C12 C14 C15 120.9(2) . . ?
C16 C15 C17 116.1(2) . . ?
C16 C15 C14 121.17(19) . . ?
C17 C15 C14 122.7(2) . . ?
C18 C16 C15 121.5(2) . . ?
C18 C16 H16 115.8(15) . . ?
C15 C16 H16 122.7(15) . . ?
C19 C17 C15 121.4(2) . . ?
C19 C17 H17 117.5(14) . . ?
C15 C17 H17 121.0(14) . . ?
N2 C18 C16 120.1(2) . . ?
N2 C18 H18 115.2(14) . . ?
C16 C18 H18 124.6(14) . . ?
N2 C19 C17 119.9(2) . . ?
N2 C19 H19 115.8(15) . . ?
C17 C19 H19 124.2(15) . . ?
O5 N1 C11 119.53(18) . . ?
O5 N1 C10 120.07(18) . . ?
C11 N1 C10 120.39(19) . . ?
O6 N2 C18 118.40(18) . . ?
O6 N2 C19 120.77(18) . . ?
C18 N2 C19 120.81(19) . . ?
C4 O1 H1 109(2) . . ?
C5 O3 Co1 129.14(13) . . ?
N1 O5 Co1 117.33(12) . . ?
Co1 O1W H2W1 112.3(18) . . ?
Co1 O1W H1W1 98(2) . . ?
H2W1 O1W H1W1 109(3) . . ?

loop_
_geom_bond_atom_site_label_1
_geom_bond_atom_site_label_2
_geom_bond_distance
_geom_bond_site_symmetry_2
_geom_bond_publ_flag
Co1 O5 2.0886(15) . ?
Co1 O5 2.0886(15) 2_566 ?
Co1 O3 2.0912(13) . ?
Co1 O3 2.0912(13) 2_566 ?
Co1 O1W 2.1108(16) . ?
Co1 O1W 2.1108(16) 2_566 ?
C1 C3 1.389(3) 2_577 ?
C1 C2 1.394(3) . ?
C1 C4 1.497(3) . ?
C2 C3 1.390(3) . ?
C2 C5 1.515(3) . ?
C3 C1 1.389(3) 2_577 ?
C3 H3 0.96(2) . ?
C4 O2 1.203(3) . ?
C4 O1 1.313(3) . ?
C5 O4 1.241(3) . ?
C5 O3 1.260(2) . ?
C10 N1 1.348(3) . ?
C10 C12 1.367(3) . ?
C10 H10 0.95(2) . ?
C11 N1 1.344(3) . ?
C11 C13 1.369(3) . ?
C11 H11 0.94(3) . ?
C12 C14 1.393(3) . ?
C12 H12 0.92(2) . ?
C13 C14 1.391(3) . ?
C13 H13 0.92(2) . ?
C14 C15 1.480(3) . ?
C15 C16 1.388(3) . ?
C15 C17 1.389(3) . ?
C16 C18 1.365(3) . ?
C16 H16 0.92(2) . ?
C17 C19 1.368(3) . ?
C17 H17 0.90(2) . ?
C18 N2 1.342(3) . ?
C18 H18 0.91(2) . ?
C19 N2 1.345(3) . ?
C19 H19 0.92(2) . ?
N1 O5 1.325(2) . ?
N2 O6 1.325(2) . ?
O1 H1 0.82(4) . ?
O1W H2W1 0.87(3) . ?
O1W H1W1 0.80(3) . ?
